data_7003222
loop_
_publ_author_name
'Huang, Yong-Qing'
'Shen, Zhong-Liang'
'Okamura, Taka-aki'
'Wang, Yan'
'Wang, Xiao-Feng'
'Sun, Wei-Yin'
'Yu, Jin-Quan'
'Ueyama, Norikazu'

_publ_section_title
;
 Silver(i) complexes with oxazoline-containing tripodal ligands:
 structure variation via counter anions and reaction conditions
;
_journal_issue 2
_journal_name_full 'Dalton Transactions'
_journal_page_first 204
_journal_page_last 213
_journal_paper_doi 10.1039/b714502k
_journal_year 2008
_chemical_formula_moiety 'C30 H30 Ag2 B2 F8 N6 O6'
_chemical_formula_sum 'C30 H30 Ag2 B2 F8 N6 O6'
_chemical_formula_weight 959.96
_chemical_name_common (Ag2(L)2)(BF4)2
_chemical_name_systematic
;
[Ag2(L)2](BF4)2
;
_space_group_IT_number 14
_symmetry_cell_setting monoclinic
_symmetry_space_group_name_Hall '-P 2ybc'
_symmetry_space_group_name_H-M 'P 1 21/c 1'
_atom_sites_solution_hydrogens geom
_atom_sites_solution_primary direct
_atom_sites_solution_secondary difmap
_audit_creation_method SHELXL-97
_cell_angle_alpha 90.00
_cell_angle_beta 109.526(3)
_cell_angle_gamma 90.00
_cell_formula_units_Z 4
_cell_length_a 14.1559(15)
_cell_length_b 18.0657(18)
_cell_length_c 14.3223(13)
_cell_measurement_reflns_used 1103
_cell_measurement_temperature 293(2)
_cell_measurement_theta_max 16.08
_cell_measurement_theta_min 2.71
_cell_volume 3452.1(6)
_computing_cell_refinement 'SAINT (Bruker, 2001)'
_computing_data_collection 'SMART (Bruker, 2001)'
_computing_data_reduction 'SAINT (Bruker, 2001)'
_computing_structure_refinement 'SHELXL-97 (Sheldrick, 1997)'
_computing_structure_solution 'SHELXS-97 (Sheldrick, 1990)'
_diffrn_ambient_temperature 293(2)
_diffrn_measured_fraction_theta_full 0.996
_diffrn_measured_fraction_theta_max 0.996
_diffrn_measurement_device_type 'Bruker Smart Apex CCD'
_diffrn_measurement_method 'phi and omega scans'
_diffrn_radiation_monochromator graphite
_diffrn_radiation_source 'fine-focus sealed tube'
_diffrn_radiation_type MoK\a
_diffrn_radiation_wavelength 0.71073
_diffrn_reflns_av_R_equivalents 0.1095
_diffrn_reflns_av_sigmaI/netI 0.1397
_diffrn_reflns_limit_h_max 15
_diffrn_reflns_limit_h_min -16
_diffrn_reflns_limit_k_max 16
_diffrn_reflns_limit_k_min -21
_diffrn_reflns_limit_l_max 16
_diffrn_reflns_limit_l_min -17
_diffrn_reflns_number 16775
_diffrn_reflns_theta_full 25.00
_diffrn_reflns_theta_max 25.00
_diffrn_reflns_theta_min 1.88
_exptl_absorpt_coefficient_mu 1.231
_exptl_absorpt_correction_T_max 0.9188
_exptl_absorpt_correction_T_min 0.8564
_exptl_absorpt_correction_type multi-scan
_exptl_absorpt_process_details 'SADABS (Bruker, 2001)'
_exptl_crystal_colour colorless
_exptl_crystal_density_diffrn 1.847
_exptl_crystal_density_method 'not measured'
_exptl_crystal_description plate
_exptl_crystal_F_000 1904
_exptl_crystal_size_max 0.13
_exptl_crystal_size_mid 0.11
_exptl_crystal_size_min 0.07
_refine_diff_density_max 0.773
_refine_diff_density_min -0.828
_refine_diff_density_rms 0.129
_refine_ls_extinction_method none
_refine_ls_goodness_of_fit_ref 1.108
_refine_ls_hydrogen_treatment mixed
_refine_ls_matrix_type full
_refine_ls_number_parameters 487
_refine_ls_number_reflns 6056
_refine_ls_number_restraints 0
_refine_ls_restrained_S_all 1.108
_refine_ls_R_factor_all 0.1546
_refine_ls_R_factor_gt 0.0944
_refine_ls_shift/su_max 0.000
_refine_ls_shift/su_mean 0.000
_refine_ls_structure_factor_coef Fsqd
_refine_ls_weighting_details 'calc w=1/[\s^2^(Fo^2^)+(0.0669P)^2^+0.0000P] where P=(Fo^2^+2Fc^2^)/3'
_refine_ls_weighting_scheme calc
_refine_ls_wR_factor_gt 0.1708
_refine_ls_wR_factor_ref 0.1953
_reflns_number_gt 3770
_reflns_number_total 6056
_reflns_threshold_expression >2sigma(I)
_cod_data_source_file b714502k.txt
_cod_data_source_block 3
_cod_original_sg_symbol_H-M 'P 21/c'
_cod_database_code 7003222

loop_
_symmetry_equiv_pos_as_xyz
'x, y, z'
'-x, y+1/2, -z+1/2'
'-x, -y, -z'
'x, -y-1/2, z-1/2'

loop_
_atom_site_label
_atom_site_type_symbol
_atom_site_fract_x
_atom_site_fract_y
_atom_site_fract_z
_atom_site_U_iso_or_equiv
_atom_site_adp_type
_atom_site_occupancy
_atom_site_symmetry_multiplicity
_atom_site_calc_flag
_atom_site_refinement_flags
_atom_site_disorder_assembly
_atom_site_disorder_group
Ag1 Ag 0.27536(7) 0.60156(5) 0.67633(6) 0.0426(3) Uani 1 1 d . . .
Ag2 Ag 0.18657(7) 0.47113(5) 0.87403(7) 0.0462(3) Uani 1 1 d . . .
B1 B 0.3492(14) 0.6816(10) 0.4784(13) 0.060(4) Uani 1 1 d . . .
B2 B 0.1396(17) 0.3316(11) 0.0575(16) 0.077(6) Uani 1 1 d . . .
F1 F 0.2626(8) 0.6719(5) 0.4983(9) 0.133(4) Uani 1 1 d . . .
F2 F 0.4279(9) 0.6664(5) 0.5622(7) 0.127(4) Uani 1 1 d . . .
F3 F 0.3555(6) 0.7566(4) 0.4582(5) 0.068(2) Uani 1 1 d . . .
F4 F 0.3532(7) 0.6379(4) 0.4049(6) 0.085(3) Uani 1 1 d . . .
F5 F 0.0790(8) 0.3044(6) 0.0998(9) 0.145(5) Uani 1 1 d . . .
F6 F 0.2054(6) 0.2832(5) 0.0457(7) 0.108(3) Uani 1 1 d . . .
F7 F 0.1962(10) 0.3849(7) 0.1246(10) 0.161(5) Uani 1 1 d . . .
F8 F 0.0913(8) 0.3695(7) -0.0244(8) 0.139(5) Uani 1 1 d . . .
O1 O -0.1309(6) 0.4528(4) 0.6404(5) 0.050(2) Uani 1 1 d . . .
O2 O 0.3096(6) 0.4072(4) 0.5067(6) 0.057(2) Uani 1 1 d . . .
O3 O 0.0037(6) 0.2869(4) 0.3200(5) 0.046(2) Uani 1 1 d . . .
O4 O 0.7404(5) 0.3489(4) 0.9077(5) 0.042(2) Uani 1 1 d . . .
O5 O 0.5700(6) 0.6616(4) 0.9093(6) 0.052(2) Uani 1 1 d . . .
O6 O 0.3803(6) 0.2917(4) 0.8390(6) 0.048(2) Uani 1 1 d . . .
N1 N 0.0147(7) 0.4785(5) 0.7602(6) 0.040(2) Uani 1 1 d . . .
N2 N 0.3189(7) 0.4962(5) 0.6192(6) 0.039(2) Uani 1 1 d . . .
N3 N -0.1458(7) 0.3307(5) 0.3154(6) 0.036(2) Uani 1 1 d . . .
N4 N 0.7965(7) 0.4345(4) 1.0284(6) 0.033(2) Uani 1 1 d . . .
N5 N 0.4192(7) 0.6498(4) 0.7906(6) 0.036(2) Uani 1 1 d . . .
N6 N 0.2661(6) 0.3767(4) 0.8378(6) 0.033(2) Uani 1 1 d . . .
C1 C 0.0165(8) 0.4337(5) 0.5992(8) 0.031(3) Uani 1 1 d . . .
C2 C 0.1152(8) 0.4500(5) 0.6142(7) 0.033(3) Uani 1 1 d . . .
H2A H 0.1519 0.4772 0.6696 0.040 Uiso 1 1 calc R . .
C3 C 0.1609(8) 0.4261(6) 0.5467(8) 0.034(3) Uani 1 1 d . . .
C4 C 0.1049(8) 0.3850(5) 0.4655(8) 0.036(3) Uani 1 1 d . . .
H4B H 0.1348 0.3671 0.4213 0.044 Uiso 1 1 calc R . .
C5 C 0.0065(8) 0.3706(5) 0.4498(7) 0.028(2) Uani 1 1 d . . .
C6 C -0.0398(8) 0.3938(5) 0.5147(7) 0.033(3) Uani 1 1 d . . .
H6A H -0.1071 0.3834 0.5030 0.040 Uiso 1 1 calc R . .
C7 C -0.0296(8) 0.4552(5) 0.6733(9) 0.035(3) Uani 1 1 d . . .
C8 C -0.1614(9) 0.4765(7) 0.7232(8) 0.057(4) Uani 1 1 d . . .
H8A H -0.1968 0.4371 0.7436 0.068 Uiso 1 1 calc R . .
H8B H -0.2048 0.5195 0.7053 0.068 Uiso 1 1 calc R . .
C9 C -0.0653(9) 0.4951(8) 0.8047(9) 0.067(4) Uani 1 1 d . . .
H9A H -0.0639 0.5468 0.8232 0.080 Uiso 1 1 calc R . .
H9B H -0.0570 0.4647 0.8628 0.080 Uiso 1 1 calc R . .
C10 C 0.2655(8) 0.4466(6) 0.5616(8) 0.038(3) Uani 1 1 d . . .
C11 C 0.4061(9) 0.4429(7) 0.5218(10) 0.060(4) Uani 1 1 d . . .
H11A H 0.4046 0.4718 0.4643 0.072 Uiso 1 1 calc R . .
H11B H 0.4594 0.4066 0.5351 0.072 Uiso 1 1 calc R . .
C12 C 0.4200(8) 0.4913(7) 0.6092(10) 0.055(4) Uani 1 1 d . . .
H12A H 0.4437 0.5399 0.5985 0.066 Uiso 1 1 calc R . .
H12B H 0.4679 0.4697 0.6682 0.066 Uiso 1 1 calc R . .
C13 C -0.0524(8) 0.3295(5) 0.3587(8) 0.030(3) Uani 1 1 d . . .
C14 C -0.0666(9) 0.2472(6) 0.2389(8) 0.047(3) Uani 1 1 d . . .
H14A H -0.0642 0.1946 0.2529 0.056 Uiso 1 1 calc R . .
H14B H -0.0519 0.2549 0.1782 0.056 Uiso 1 1 calc R . .
C15 C -0.1683(9) 0.2789(6) 0.2301(9) 0.049(3) Uani 1 1 d . . .
H15A H -0.1974 0.3049 0.1678 0.059 Uiso 1 1 calc R . .
H15B H -0.2139 0.2402 0.2349 0.059 Uiso 1 1 calc R . .
C16 C 0.6193(8) 0.4361(6) 0.9223(8) 0.032(3) Uani 1 1 d . . .
C17 C 0.6040(9) 0.5116(6) 0.9112(8) 0.040(3) Uani 1 1 d . . .
H17A H 0.6586 0.5435 0.9260 0.048 Uiso 1 1 calc R . .
C18 C 0.5062(8) 0.5401(6) 0.8775(7) 0.034(3) Uani 1 1 d . . .
C19 C 0.4257(8) 0.4906(5) 0.8584(7) 0.030(2) Uani 1 1 d . . .
H19A H 0.3607 0.5092 0.8380 0.035 Uiso 1 1 calc R . .
C20 C 0.4402(8) 0.4152(5) 0.8692(7) 0.031(3) Uani 1 1 d . . .
C21 C 0.5377(8) 0.3869(6) 0.9005(7) 0.037(3) Uani 1 1 d . . .
H21A H 0.5486 0.3361 0.9068 0.044 Uiso 1 1 calc R . .
C22 C 0.7232(8) 0.4062(6) 0.9560(8) 0.036(3) Uani 1 1 d . . .
C23 C 0.8434(9) 0.3286(6) 0.9599(9) 0.051(3) Uani 1 1 d . . .
H23A H 0.8803 0.3237 0.9140 0.062 Uiso 1 1 calc R . .
H23B H 0.8466 0.2820 0.9944 0.062 Uiso 1 1 calc R . .
C24 C 0.8858(8) 0.3894(6) 1.0315(9) 0.046(3) Uani 1 1 d . . .
H24A H 0.9333 0.4186 1.0115 0.055 Uiso 1 1 calc R . .
H24B H 0.9191 0.3700 1.0975 0.055 Uiso 1 1 calc R . .
C25 C 0.4921(8) 0.6187(6) 0.8562(8) 0.034(3) Uani 1 1 d . . .
C26 C 0.5446(9) 0.7378(6) 0.8736(10) 0.054(3) Uani 1 1 d . . .
H26A H 0.5963 0.7589 0.8512 0.065 Uiso 1 1 calc R . .
H26B H 0.5355 0.7691 0.9249 0.065 Uiso 1 1 calc R . .
C27 C 0.4479(8) 0.7284(6) 0.7888(9) 0.043(3) Uani 1 1 d . . .
H27A H 0.3964 0.7606 0.7973 0.052 Uiso 1 1 calc R . .
H27B H 0.4572 0.7404 0.7264 0.052 Uiso 1 1 calc R . .
C28 C 0.3552(8) 0.3631(6) 0.8484(7) 0.030(2) Uani 1 1 d . . .
C29 C 0.2881(10) 0.2494(6) 0.8267(10) 0.062(4) Uani 1 1 d . . .
H29A H 0.2941 0.2212 0.8861 0.074 Uiso 1 1 calc R . .
H29B H 0.2744 0.2155 0.7712 0.074 Uiso 1 1 calc R . .
C30 C 0.2063(9) 0.3066(6) 0.8077(9) 0.049(3) Uani 1 1 d . . .
H30A H 0.1647 0.3077 0.7384 0.059 Uiso 1 1 calc R . .
H30B H 0.1644 0.2977 0.8480 0.059 Uiso 1 1 calc R . .

loop_
_atom_site_aniso_label
_atom_site_aniso_U_11
_atom_site_aniso_U_22
_atom_site_aniso_U_33
_atom_site_aniso_U_23
_atom_site_aniso_U_13
_atom_site_aniso_U_12
Ag1 0.0359(6) 0.0451(5) 0.0403(6) -0.0056(5) 0.0041(4) 0.0036(4)
Ag2 0.0431(6) 0.0459(6) 0.0495(6) -0.0106(5) 0.0154(5) 0.0016(4)
B1 0.072(13) 0.064(11) 0.042(11) -0.002(9) 0.016(9) 0.002(9)
B2 0.094(16) 0.072(13) 0.076(15) -0.002(11) 0.044(13) 0.047(12)
F1 0.131(10) 0.094(7) 0.233(13) -0.044(7) 0.138(10) -0.039(6)
F2 0.165(11) 0.114(8) 0.067(6) 0.009(6) -0.008(7) 0.033(7)
F3 0.074(6) 0.061(5) 0.064(5) 0.006(4) 0.018(4) -0.008(4)
F4 0.121(8) 0.074(5) 0.068(6) -0.026(5) 0.042(5) -0.020(5)
F5 0.093(8) 0.174(10) 0.205(12) 0.127(9) 0.097(9) 0.066(7)
F6 0.058(6) 0.134(8) 0.127(8) -0.010(7) 0.025(6) 0.030(5)
F7 0.162(13) 0.129(10) 0.195(13) -0.053(9) 0.063(11) 0.013(9)
F8 0.101(9) 0.210(11) 0.123(9) 0.085(9) 0.060(7) 0.078(8)
O1 0.028(5) 0.086(6) 0.034(5) -0.015(4) 0.007(4) -0.003(4)
O2 0.047(6) 0.064(6) 0.073(6) -0.036(5) 0.035(5) -0.017(4)
O3 0.035(5) 0.058(5) 0.043(5) -0.023(4) 0.009(4) 0.003(4)
O4 0.028(5) 0.048(5) 0.045(5) -0.016(4) 0.004(4) 0.007(4)
O5 0.030(5) 0.040(5) 0.067(6) -0.001(4) -0.010(4) -0.009(4)
O6 0.041(5) 0.024(4) 0.076(6) -0.010(4) 0.016(5) -0.002(3)
N1 0.034(6) 0.061(6) 0.023(5) -0.014(5) 0.006(5) -0.008(5)
N2 0.028(5) 0.056(6) 0.035(6) 0.007(5) 0.014(5) 0.008(5)
N3 0.027(6) 0.043(5) 0.035(6) -0.006(5) 0.005(5) -0.007(4)
N4 0.032(6) 0.026(5) 0.034(5) 0.000(4) 0.000(5) 0.011(4)
N5 0.040(6) 0.032(5) 0.032(5) 0.003(4) 0.006(5) 0.009(4)
N6 0.027(5) 0.038(5) 0.029(5) -0.013(4) 0.004(4) -0.011(4)
C1 0.022(6) 0.035(6) 0.033(7) 0.004(5) 0.005(5) -0.009(5)
C2 0.033(7) 0.030(6) 0.024(6) 0.007(5) -0.008(5) -0.002(5)
C3 0.021(6) 0.038(6) 0.039(7) 0.002(5) 0.005(5) -0.002(5)
C4 0.030(7) 0.034(6) 0.046(7) 0.001(6) 0.012(6) 0.002(5)
C5 0.030(7) 0.029(6) 0.020(6) 0.005(5) 0.001(5) -0.001(5)
C6 0.033(7) 0.030(6) 0.030(6) 0.006(5) 0.001(5) -0.003(5)
C7 0.030(7) 0.025(6) 0.050(8) 0.011(6) 0.015(6) -0.003(5)
C8 0.041(8) 0.088(10) 0.044(8) -0.022(7) 0.018(7) -0.013(7)
C9 0.048(9) 0.111(12) 0.047(9) 0.003(8) 0.025(8) 0.003(8)
C10 0.035(7) 0.041(7) 0.034(7) -0.007(6) 0.007(6) -0.007(5)
C11 0.038(8) 0.066(9) 0.065(10) -0.009(8) 0.003(7) -0.003(6)
C12 0.025(7) 0.062(8) 0.082(10) -0.001(8) 0.022(7) -0.008(6)
C13 0.042(7) 0.025(6) 0.030(7) 0.003(5) 0.023(6) -0.004(5)
C14 0.054(9) 0.049(7) 0.038(7) -0.009(6) 0.016(6) -0.003(6)
C15 0.040(8) 0.058(8) 0.046(8) -0.011(7) 0.009(6) -0.008(6)
C16 0.019(6) 0.037(6) 0.030(6) -0.004(5) -0.006(5) 0.005(5)
C17 0.035(7) 0.048(7) 0.034(7) -0.009(6) 0.007(6) -0.008(5)
C18 0.037(7) 0.033(6) 0.027(6) 0.001(5) 0.006(5) -0.006(5)
C19 0.027(6) 0.040(6) 0.018(6) -0.008(5) 0.003(5) 0.004(5)
C20 0.032(7) 0.037(6) 0.016(6) -0.008(5) -0.002(5) 0.006(5)
C21 0.041(7) 0.031(6) 0.030(6) 0.000(5) -0.001(6) -0.007(5)
C22 0.033(7) 0.034(6) 0.041(7) -0.004(6) 0.013(6) -0.004(5)
C23 0.054(9) 0.038(7) 0.065(9) -0.010(7) 0.023(7) 0.003(6)
C24 0.022(6) 0.047(7) 0.062(8) -0.017(7) 0.005(6) 0.000(5)
C25 0.035(7) 0.037(7) 0.038(7) -0.004(6) 0.021(6) -0.006(5)
C26 0.051(9) 0.030(7) 0.084(10) -0.004(7) 0.027(8) -0.005(6)
C27 0.029(7) 0.041(7) 0.052(8) 0.009(6) 0.003(6) -0.003(5)
C28 0.030(7) 0.042(7) 0.016(6) 0.002(5) 0.004(5) -0.006(5)
C29 0.064(10) 0.041(8) 0.079(10) -0.003(7) 0.021(8) -0.018(7)
C30 0.040(8) 0.043(7) 0.063(9) -0.017(6) 0.017(7) -0.016(6)

loop_
_atom_type_symbol
_atom_type_description
_atom_type_scat_dispersion_real
_atom_type_scat_dispersion_imag
_atom_type_scat_source
C C 0.0033 0.0016 'International Tables Vol C Tables 4.2.6.8 and 6.1.1.4'
H H 0.0000 0.0000 'International Tables Vol C Tables 4.2.6.8 and 6.1.1.4'
B B 0.0013 0.0007 'International Tables Vol C Tables 4.2.6.8 and 6.1.1.4'
N N 0.0061 0.0033 'International Tables Vol C Tables 4.2.6.8 and 6.1.1.4'
O O 0.0106 0.0060 'International Tables Vol C Tables 4.2.6.8 and 6.1.1.4'
F F 0.0171 0.0103 'International Tables Vol C Tables 4.2.6.8 and 6.1.1.4'
Ag Ag -0.8971 1.1015 'International Tables Vol C Tables 4.2.6.8 and 6.1.1.4'

loop_
_geom_angle_atom_site_label_1
_geom_angle_atom_site_label_2
_geom_angle_atom_site_label_3
_geom_angle
_geom_angle_site_symmetry_1
_geom_angle_site_symmetry_3
_geom_angle_publ_flag
N2 Ag1 N3 144.5(3) . 3_566 ?
N2 Ag1 N5 107.1(3) . . ?
N3 Ag1 N5 107.4(3) 3_566 . ?
N4 Ag2 N6 143.9(3) 3_667 . ?
N4 Ag2 N1 105.0(3) 3_667 . ?
N6 Ag2 N1 111.1(3) . . ?
F4 B1 F1 111.7(14) . . ?
F4 B1 F2 109.8(14) . . ?
F1 B1 F2 108.5(14) . . ?
F4 B1 F3 112.9(13) . . ?
F1 B1 F3 107.1(13) . . ?
F2 B1 F3 106.6(13) . . ?
F5 B2 F6 114.2(17) . . ?
F5 B2 F8 112.3(17) . . ?
F6 B2 F8 113.7(15) . . ?
F5 B2 F7 104.7(15) . . ?
F6 B2 F7 105.9(18) . . ?
F8 B2 F7 104.9(16) . . ?
C7 O1 C8 106.0(8) . . ?
C10 O2 C11 105.7(9) . . ?
C13 O3 C14 105.8(9) . . ?
C22 O4 C23 105.0(8) . . ?
C25 O5 C26 106.3(8) . . ?
C28 O6 C29 104.7(8) . . ?
C7 N1 C9 106.7(10) . . ?
C7 N1 Ag2 134.1(8) . . ?
C9 N1 Ag2 116.9(7) . . ?
C10 N2 C12 105.9(9) . . ?
C10 N2 Ag1 131.0(8) . . ?
C12 N2 Ag1 118.6(7) . . ?
C13 N3 C15 107.1(9) . . ?
C13 N3 Ag1 136.6(7) . 3_566 ?
C15 N3 Ag1 115.7(7) . 3_566 ?
C22 N4 C24 104.5(8) . . ?
C22 N4 Ag2 135.3(7) . 3_667 ?
C24 N4 Ag2 120.0(7) . 3_667 ?
C25 N5 C27 106.1(9) . . ?
C25 N5 Ag1 131.4(7) . . ?
C27 N5 Ag1 122.1(6) . . ?
C28 N6 C30 108.7(9) . . ?
C28 N6 Ag2 134.6(7) . . ?
C30 N6 Ag2 115.9(7) . . ?
C2 C1 C6 120.0(10) . . ?
C2 C1 C7 120.3(10) . . ?
C6 C1 C7 119.7(9) . . ?
C1 C2 C3 120.4(10) . . ?
C1 C2 H2A 119.8 . . ?
C3 C2 H2A 119.8 . . ?
C4 C3 C2 118.7(10) . . ?
C4 C3 C10 121.5(10) . . ?
C2 C3 C10 119.8(10) . . ?
C5 C4 C3 120.6(10) . . ?
C5 C4 H4B 119.7 . . ?
C3 C4 H4B 119.7 . . ?
C4 C5 C6 121.7(10) . . ?
C4 C5 C13 118.8(9) . . ?
C6 C5 C13 119.5(10) . . ?
C5 C6 C1 118.6(10) . . ?
C5 C6 H6A 120.7 . . ?
C1 C6 H6A 120.7 . . ?
N1 C7 O1 118.2(10) . . ?
N1 C7 C1 127.2(10) . . ?
O1 C7 C1 114.5(10) . . ?
O1 C8 C9 105.1(9) . . ?
O1 C8 H8A 110.7 . . ?
C9 C8 H8A 110.7 . . ?
O1 C8 H8B 110.7 . . ?
C9 C8 H8B 110.7 . . ?
H8A C8 H8B 108.8 . . ?
N1 C9 C8 103.9(10) . . ?
N1 C9 H9A 111.0 . . ?
C8 C9 H9A 111.0 . . ?
N1 C9 H9B 111.0 . . ?
C8 C9 H9B 111.0 . . ?
H9A C9 H9B 109.0 . . ?
N2 C10 O2 117.0(10) . . ?
N2 C10 C3 128.2(10) . . ?
O2 C10 C3 114.8(9) . . ?
O2 C11 C12 103.8(10) . . ?
O2 C11 H11A 111.0 . . ?
C12 C11 H11A 111.0 . . ?
O2 C11 H11B 111.0 . . ?
C12 C11 H11B 111.0 . . ?
H11A C11 H11B 109.0 . . ?
C11 C12 N2 104.9(9) . . ?
C11 C12 H12A 110.8 . . ?
N2 C12 H12A 110.8 . . ?
C11 C12 H12B 110.8 . . ?
N2 C12 H12B 110.8 . . ?
H12A C12 H12B 108.9 . . ?
N3 C13 O3 118.2(10) . . ?
N3 C13 C5 127.6(9) . . ?
O3 C13 C5 114.2(10) . . ?
O3 C14 C15 105.1(9) . . ?
O3 C14 H14A 110.7 . . ?
C15 C14 H14A 110.7 . . ?
O3 C14 H14B 110.7 . . ?
C15 C14 H14B 110.7 . . ?
H14A C14 H14B 108.8 . . ?
N3 C15 C14 103.5(9) . . ?
N3 C15 H15A 111.1 . . ?
C14 C15 H15A 111.1 . . ?
N3 C15 H15B 111.1 . . ?
C14 C15 H15B 111.1 . . ?
H15A C15 H15B 109.0 . . ?
C17 C16 C21 120.9(10) . . ?
C17 C16 C22 119.7(10) . . ?
C21 C16 C22 119.4(9) . . ?
C16 C17 C18 120.0(10) . . ?
C16 C17 H17A 120.0 . . ?
C18 C17 H17A 120.0 . . ?
C19 C18 C17 118.5(10) . . ?
C19 C18 C25 122.5(10) . . ?
C17 C18 C25 118.8(10) . . ?
C20 C19 C18 121.8(10) . . ?
C20 C19 H19A 119.1 . . ?
C18 C19 H19A 119.1 . . ?
C19 C20 C21 119.4(10) . . ?
C19 C20 C28 121.7(9) . . ?
C21 C20 C28 118.9(9) . . ?
C20 C21 C16 119.3(10) . . ?
C20 C21 H21A 120.4 . . ?
C16 C21 H21A 120.4 . . ?
N4 C22 O4 119.4(10) . . ?
N4 C22 C16 123.6(10) . . ?
O4 C22 C16 116.9(9) . . ?
O4 C23 C24 105.9(8) . . ?
O4 C23 H23A 110.5 . . ?
C24 C23 H23A 110.5 . . ?
O4 C23 H23B 110.5 . . ?
C24 C23 H23B 110.5 . . ?
H23A C23 H23B 108.7 . . ?
C23 C24 N4 103.9(9) . . ?
C23 C24 H24A 111.0 . . ?
N4 C24 H24A 111.0 . . ?
C23 C24 H24B 111.0 . . ?
N4 C24 H24B 111.0 . . ?
H24A C24 H24B 109.0 . . ?
N5 C25 O5 118.0(9) . . ?
N5 C25 C18 127.5(10) . . ?
O5 C25 C18 114.3(10) . . ?
O5 C26 C27 103.1(8) . . ?
O5 C26 H26A 111.1 . . ?
C27 C26 H26A 111.1 . . ?
O5 C26 H26B 111.1 . . ?
C27 C26 H26B 111.1 . . ?
H26A C26 H26B 109.1 . . ?
N5 C27 C26 105.9(9) . . ?
N5 C27 H27A 110.6 . . ?
C26 C27 H27A 110.6 . . ?
N5 C27 H27B 110.6 . . ?
C26 C27 H27B 110.6 . . ?
H27A C27 H27B 108.7 . . ?
N6 C28 O6 117.7(9) . . ?
N6 C28 C20 128.6(10) . . ?
O6 C28 C20 113.7(9) . . ?
O6 C29 C30 105.2(9) . . ?
O6 C29 H29A 110.7 . . ?
C30 C29 H29A 110.7 . . ?
O6 C29 H29B 110.7 . . ?
C30 C29 H29B 110.7 . . ?
H29A C29 H29B 108.8 . . ?
N6 C30 C29 101.6(9) . . ?
N6 C30 H30A 111.5 . . ?
C29 C30 H30A 111.5 . . ?
N6 C30 H30B 111.5 . . ?
C29 C30 H30B 111.5 . . ?
H30A C30 H30B 109.3 . . ?

loop_
_geom_bond_atom_site_label_1
_geom_bond_atom_site_label_2
_geom_bond_distance
_geom_bond_site_symmetry_2
_geom_bond_publ_flag
Ag1 N2 2.237(9) . ?
Ag1 N3 2.241(9) 3_566 ?
Ag1 N5 2.315(9) . ?
Ag2 N4 2.167(8) 3_667 ?
Ag2 N6 2.200(9) . ?
Ag2 N1 2.438(9) . ?
B1 F4 1.331(17) . ?
B1 F1 1.359(18) . ?
B1 F2 1.366(18) . ?
B1 F3 1.395(17) . ?
B2 F5 1.30(2) . ?
B2 F6 1.329(16) . ?
B2 F8 1.333(19) . ?
B2 F7 1.41(2) . ?
O1 C7 1.352(12) . ?
O1 C8 1.455(12) . ?
O2 C10 1.357(12) . ?
O2 C11 1.460(13) . ?
O3 C13 1.350(11) . ?
O3 C14 1.443(12) . ?
O4 C22 1.313(11) . ?
O4 C23 1.446(13) . ?
O5 C25 1.354(12) . ?
O5 C26 1.471(12) . ?
O6 C28 1.357(12) . ?
O6 C29 1.472(13) . ?
N1 C7 1.265(13) . ?
N1 C9 1.504(14) . ?
N2 C10 1.281(13) . ?
N2 C12 1.488(13) . ?
N3 C13 1.260(12) . ?
N3 C15 1.486(13) . ?
N3 Ag1 2.241(9) 3_566 ?
N4 C22 1.301(13) . ?
N4 C24 1.492(12) . ?
N4 Ag2 2.167(8) 3_667 ?
N5 C25 1.271(13) . ?
N5 C27 1.479(12) . ?
N6 C28 1.243(12) . ?
N6 C30 1.505(12) . ?
C1 C2 1.372(13) . ?
C1 C6 1.406(13) . ?
C1 C7 1.472(14) . ?
C2 C3 1.399(14) . ?
C2 H2A 0.9300 . ?
C3 C4 1.384(14) . ?
C3 C10 1.472(14) . ?
C4 C5 1.360(13) . ?
C4 H4B 0.9300 . ?
C5 C6 1.369(14) . ?
C5 C13 1.490(14) . ?
C6 H6A 0.9300 . ?
C8 C9 1.505(16) . ?
C8 H8A 0.9700 . ?
C8 H8B 0.9700 . ?
C9 H9A 0.9700 . ?
C9 H9B 0.9700 . ?
C11 C12 1.484(16) . ?
C11 H11A 0.9700 . ?
C11 H11B 0.9700 . ?
C12 H12A 0.9700 . ?
C12 H12B 0.9700 . ?
C14 C15 1.515(15) . ?
C14 H14A 0.9700 . ?
C14 H14B 0.9700 . ?
C15 H15A 0.9700 . ?
C15 H15B 0.9700 . ?
C16 C17 1.382(14) . ?
C16 C21 1.407(14) . ?
C16 C22 1.489(14) . ?
C17 C18 1.403(14) . ?
C17 H17A 0.9300 . ?
C18 C19 1.401(13) . ?
C18 C25 1.452(14) . ?
C19 C20 1.380(13) . ?
C19 H19A 0.9300 . ?
C20 C21 1.398(14) . ?
C20 C28 1.477(14) . ?
C21 H21A 0.9300 . ?
C23 C24 1.486(14) . ?
C23 H23A 0.9700 . ?
C23 H23B 0.9700 . ?
C24 H24A 0.9700 . ?
C24 H24B 0.9700 . ?
C26 C27 1.505(15) . ?
C26 H26A 0.9700 . ?
C26 H26B 0.9700 . ?
C27 H27A 0.9700 . ?
C27 H27B 0.9700 . ?
C29 C30 1.508(16) . ?
C29 H29A 0.9700 . ?
C29 H29B 0.9700 . ?
C30 H30A 0.9700 . ?
C30 H30B 0.9700 . ?

loop_
_geom_torsion_atom_site_label_1
_geom_torsion_atom_site_label_2
_geom_torsion_atom_site_label_3
_geom_torsion_atom_site_label_4
_geom_torsion
_geom_torsion_site_symmetry_1
_geom_torsion_site_symmetry_2
_geom_torsion_site_symmetry_3
_geom_torsion_site_symmetry_4
_geom_torsion_publ_flag
N4 Ag2 N1 C7 155.0(10) 3_667 . . . ?
N6 Ag2 N1 C7 -23.0(11) . . . . ?
N4 Ag2 N1 C9 -44.9(9) 3_667 . . . ?
N6 Ag2 N1 C9 137.0(8) . . . . ?
N3 Ag1 N2 C10 7.6(12) 3_566 . . . ?
N5 Ag1 N2 C10 173.6(9) . . . . ?
N3 Ag1 N2 C12 160.1(7) 3_566 . . . ?
N5 Ag1 N2 C12 -33.9(8) . . . . ?
N2 Ag1 N5 C25 -39.3(10) . . . . ?
N3 Ag1 N5 C25 132.2(9) 3_566 . . . ?
N2 Ag1 N5 C27 132.2(8) . . . . ?
N3 Ag1 N5 C27 -56.3(8) 3_566 . . . ?
N4 Ag2 N6 C28 -25.2(13) 3_667 . . . ?
N1 Ag2 N6 C28 151.6(10) . . . . ?
N4 Ag2 N6 C30 143.2(7) 3_667 . . . ?
N1 Ag2 N6 C30 -39.9(8) . . . . ?
C6 C1 C2 C3 -1.2(15) . . . . ?
C7 C1 C2 C3 176.4(9) . . . . ?
C1 C2 C3 C4 -0.7(15) . . . . ?
C1 C2 C3 C10 177.5(9) . . . . ?
C2 C3 C4 C5 2.4(15) . . . . ?
C10 C3 C4 C5 -175.8(10) . . . . ?
C3 C4 C5 C6 -2.2(15) . . . . ?
C3 C4 C5 C13 176.9(9) . . . . ?
C4 C5 C6 C1 0.3(15) . . . . ?
C13 C5 C6 C1 -178.8(9) . . . . ?
C2 C1 C6 C5 1.4(14) . . . . ?
C7 C1 C6 C5 -176.2(9) . . . . ?
C9 N1 C7 O1 2.2(13) . . . . ?
Ag2 N1 C7 O1 163.7(7) . . . . ?
C9 N1 C7 C1 178.2(10) . . . . ?
Ag2 N1 C7 C1 -20.3(17) . . . . ?
C8 O1 C7 N1 -2.8(13) . . . . ?
C8 O1 C7 C1 -179.4(9) . . . . ?
C2 C1 C7 N1 -11.6(16) . . . . ?
C6 C1 C7 N1 166.0(10) . . . . ?
C2 C1 C7 O1 164.6(9) . . . . ?
C6 C1 C7 O1 -17.9(13) . . . . ?
C7 O1 C8 C9 2.1(13) . . . . ?
C7 N1 C9 C8 -0.5(13) . . . . ?
Ag2 N1 C9 C8 -165.7(8) . . . . ?
O1 C8 C9 N1 -1.0(14) . . . . ?
C12 N2 C10 O2 -2.6(13) . . . . ?
Ag1 N2 C10 O2 152.4(8) . . . . ?
C12 N2 C10 C3 177.2(11) . . . . ?
Ag1 N2 C10 C3 -27.8(17) . . . . ?
C11 O2 C10 N2 -8.0(14) . . . . ?
C11 O2 C10 C3 172.2(10) . . . . ?
C4 C3 C10 N2 163.7(11) . . . . ?
C2 C3 C10 N2 -14.5(17) . . . . ?
C4 C3 C10 O2 -16.5(15) . . . . ?
C2 C3 C10 O2 165.3(9) . . . . ?
C10 O2 C11 C12 14.6(12) . . . . ?
O2 C11 C12 N2 -15.9(12) . . . . ?
C10 N2 C12 C11 11.9(12) . . . . ?
Ag1 N2 C12 C11 -146.9(8) . . . . ?
C15 N3 C13 O3 2.0(12) . . . . ?
Ag1 N3 C13 O3 -168.5(7) 3_566 . . . ?
C15 N3 C13 C5 -178.4(9) . . . . ?
Ag1 N3 C13 C5 11.1(17) 3_566 . . . ?
C14 O3 C13 N3 -5.3(12) . . . . ?
C14 O3 C13 C5 175.1(8) . . . . ?
C4 C5 C13 N3 -155.9(10) . . . . ?
C6 C5 C13 N3 23.3(15) . . . . ?
C4 C5 C13 O3 23.8(13) . . . . ?
C6 C5 C13 O3 -157.1(9) . . . . ?
C13 O3 C14 C15 5.9(11) . . . . ?
C13 N3 C15 C14 2.0(11) . . . . ?
Ag1 N3 C15 C14 174.8(7) 3_566 . . . ?
O3 C14 C15 N3 -4.8(11) . . . . ?
C21 C16 C17 C18 -0.1(16) . . . . ?
C22 C16 C17 C18 178.7(10) . . . . ?
C16 C17 C18 C19 1.8(16) . . . . ?
C16 C17 C18 C25 -173.4(10) . . . . ?
C17 C18 C19 C20 -1.9(15) . . . . ?
C25 C18 C19 C20 173.1(10) . . . . ?
C18 C19 C20 C21 0.3(15) . . . . ?
C18 C19 C20 C28 -179.5(9) . . . . ?
C19 C20 C21 C16 1.3(15) . . . . ?
C28 C20 C21 C16 -178.8(9) . . . . ?
C17 C16 C21 C20 -1.5(16) . . . . ?
C22 C16 C21 C20 179.8(9) . . . . ?
C24 N4 C22 O4 1.6(13) . . . . ?
Ag2 N4 C22 O4 176.4(7) 3_667 . . . ?
C24 N4 C22 C16 -177.1(10) . . . . ?
Ag2 N4 C22 C16 -2.3(17) 3_667 . . . ?
C23 O4 C22 N4 5.3(13) . . . . ?
C23 O4 C22 C16 -175.9(9) . . . . ?
C17 C16 C22 N4 44.2(16) . . . . ?
C21 C16 C22 N4 -136.9(11) . . . . ?
C17 C16 C22 O4 -134.5(10) . . . . ?
C21 C16 C22 O4 44.4(14) . . . . ?
C22 O4 C23 C24 -9.7(12) . . . . ?
O4 C23 C24 N4 10.5(12) . . . . ?
C22 N4 C24 C23 -7.5(12) . . . . ?
Ag2 N4 C24 C23 176.7(7) 3_667 . . . ?
C27 N5 C25 O5 3.7(13) . . . . ?
Ag1 N5 C25 O5 176.2(7) . . . . ?
C27 N5 C25 C18 -171.5(10) . . . . ?
Ag1 N5 C25 C18 1.0(17) . . . . ?
C26 O5 C25 N5 0.9(13) . . . . ?
C26 O5 C25 C18 176.7(9) . . . . ?
C19 C18 C25 N5 -27.4(17) . . . . ?
C17 C18 C25 N5 147.6(11) . . . . ?
C19 C18 C25 O5 157.3(10) . . . . ?
C17 C18 C25 O5 -27.7(14) . . . . ?
C25 O5 C26 C27 -4.8(12) . . . . ?
C25 N5 C27 C26 -6.5(12) . . . . ?
Ag1 N5 C27 C26 -179.9(7) . . . . ?
O5 C26 C27 N5 6.8(12) . . . . ?
C30 N6 C28 O6 -4.8(13) . . . . ?
Ag2 N6 C28 O6 164.2(7) . . . . ?
C30 N6 C28 C20 174.5(10) . . . . ?
Ag2 N6 C28 C20 -16.5(17) . . . . ?
C29 O6 C28 N6 -5.0(13) . . . . ?
C29 O6 C28 C20 175.6(9) . . . . ?
C19 C20 C28 N6 -14.6(17) . . . . ?
C21 C20 C28 N6 165.5(10) . . . . ?
C19 C20 C28 O6 164.7(9) . . . . ?
C21 C20 C28 O6 -15.1(13) . . . . ?
C28 O6 C29 C30 12.2(12) . . . . ?
C28 N6 C30 C29 12.0(12) . . . . ?
Ag2 N6 C30 C29 -159.4(7) . . . . ?
O6 C29 C30 N6 -14.2(12) . . . . ?
